data_4327392
loop_
_publ_author_name
'Nancy L. S. Yue'
'Dana J. Eisler'
'Michael C. Jennings'
'Richard J. Puddephatt'

_publ_section_title
;
 Macrocyclic and Lantern Complexes of Palladium(II) with
 Bis(amidopyridine) Ligands: Synthesis, Structure, and Host-Guest
 Chemistry
;
_journal_name_full 'Inorganic Chemistry'
_journal_page_first 7671
_journal_page_last 7681
_journal_paper_doi 10.1021/ic048893+
_journal_volume 43
_journal_year 2004
_chemical_formula_sum 'C19 H18 N4 O3'
_chemical_formula_weight 350.37
_chemical_name_systematic
; 
 ? 
;
_space_group_IT_number 2
_symmetry_cell_setting triclinic
_symmetry_space_group_name_Hall '-P 1'
_symmetry_space_group_name_H-M 'P -1'
_atom_sites_solution_hydrogens geom
_atom_sites_solution_primary direct
_atom_sites_solution_secondary difmap
_audit_creation_method SHELXL-97
_cell_angle_alpha 99.5940(10)
_cell_angle_beta 106.2140(10)
_cell_angle_gamma 104.7800(10)
_cell_formula_units_Z 2
_cell_length_a 8.3883(2)
_cell_length_b 8.5081(2)
_cell_length_c 13.3648(4)
_cell_measurement_temperature 150(2)
_cell_volume 856.02(4)
_computing_cell_refinement 'Nonius DENZO'
_computing_data_collection 'Nonius COLLECT'
_computing_data_reduction 'Nonius DNEZO'
_computing_molecular_graphics 'Bruker SHELXTL'
_computing_publication_material 'Bruker SHELXTL'
_computing_structure_refinement 'SHELXL-97 (Sheldrick, 1997)'
_computing_structure_solution 'SHELXS-97 (Sheldrick, 1990)'
_diffrn_ambient_temperature 150(2)
_diffrn_measured_fraction_theta_full 0.997
_diffrn_measured_fraction_theta_max 0.997
_diffrn_measurement_device_type 'Nonius Kappa-CCD'
_diffrn_measurement_method 'phi/omega scans'
_diffrn_radiation_monochromator graphite
_diffrn_radiation_source 'fine-focus sealed tube'
_diffrn_radiation_type MoK\a
_diffrn_radiation_wavelength 0.71073
_diffrn_reflns_av_R_equivalents 0.043
_diffrn_reflns_av_sigmaI/netI 0.0648
_diffrn_reflns_limit_h_max 10
_diffrn_reflns_limit_h_min -10
_diffrn_reflns_limit_k_max 11
_diffrn_reflns_limit_k_min -11
_diffrn_reflns_limit_l_max 17
_diffrn_reflns_limit_l_min -14
_diffrn_reflns_number 8753
_diffrn_reflns_theta_full 27.48
_diffrn_reflns_theta_max 27.48
_diffrn_reflns_theta_min 2.56
_exptl_absorpt_coefficient_mu 0.095
_exptl_absorpt_correction_T_max 0.9831
_exptl_absorpt_correction_T_min 0.9297
_exptl_absorpt_correction_type integration
_exptl_crystal_colour colourless
_exptl_crystal_density_diffrn 1.359
_exptl_crystal_description plate
_exptl_crystal_F_000 368
_exptl_crystal_size_max 0.78
_exptl_crystal_size_mid 0.31
_exptl_crystal_size_min 0.18
_refine_diff_density_max 0.261
_refine_diff_density_min -0.233
_refine_diff_density_rms 0.050
_refine_ls_extinction_coef 0.034(4)
_refine_ls_extinction_expression Fc^*^=kFc[1+0.001xFc^2^\l^3^/sin(2\q)]^-1/4^
_refine_ls_extinction_method SHELXL
_refine_ls_goodness_of_fit_ref 1.025
_refine_ls_hydrogen_treatment mixed
_refine_ls_matrix_type full
_refine_ls_number_parameters 236
_refine_ls_number_reflns 3909
_refine_ls_number_restraints 0
_refine_ls_restrained_S_all 1.025
_refine_ls_R_factor_all 0.0831
_refine_ls_R_factor_gt 0.0467
_refine_ls_shift/su_max 0.001
_refine_ls_shift/su_mean 0.000
_refine_ls_structure_factor_coef Fsqd
_refine_ls_weighting_details 'calc w=1/[\s^2^(Fo^2^)+(0.0496P)^2^+0.1575P] where P=(Fo^2^+2Fc^2^)/3'
_refine_ls_weighting_scheme calc
_refine_ls_wR_factor_gt 0.1035
_refine_ls_wR_factor_ref 0.1167
_reflns_number_gt 2643
_reflns_number_total 3909
_reflns_threshold_expression >2sigma(I)
_cod_data_source_file ic0488932Bsi20040811_112932_2.cif
_cod_data_source_block 1a.MeOH
_cod_database_code 4327392

loop_
_symmetry_equiv_pos_as_xyz
'x, y, z'
'-x, -y, -z'

loop_
_atom_site_label
_atom_site_type_symbol
_atom_site_fract_x
_atom_site_fract_y
_atom_site_fract_z
_atom_site_U_iso_or_equiv
_atom_site_adp_type
_atom_site_occupancy
_atom_site_symmetry_multiplicity
_atom_site_calc_flag
_atom_site_refinement_flags
N1 N 0.56998(18) 0.19719(17) 1.77872(12) 0.0252(3) Uani 1 1 d .
C2 C 0.5627(2) 0.2228(2) 1.68198(14) 0.0237(4) Uani 1 1 d .
H2A H 0.6701 0.2636 1.6695 0.028 Uiso 1 1 calc R
C3 C 0.4079(2) 0.19344(19) 1.59838(14) 0.0206(4) Uani 1 1 d .
C4 C 0.2509(2) 0.1336(2) 1.61671(14) 0.0239(4) Uani 1 1 d .
H4A H 0.1420 0.1141 1.5623 0.029 Uiso 1 1 calc R
C5 C 0.2568(2) 0.1031(2) 1.71587(14) 0.0258(4) Uani 1 1 d .
H5A H 0.1516 0.0595 1.7301 0.031 Uiso 1 1 calc R
C6 C 0.4173(2) 0.1367(2) 1.79400(15) 0.0269(4) Uani 1 1 d .
H6A H 0.4196 0.1158 1.8620 0.032 Uiso 1 1 calc R
N7 N 0.41995(18) 0.22849(17) 1.50088(11) 0.0231(3) Uani 1 1 d .
H7A H 0.5144 0.3068 1.5043 0.028 Uiso 1 1 calc R
C8 C 0.2969(2) 0.1506(2) 1.40193(14) 0.0225(4) Uani 1 1 d .
O9 O 0.16012(16) 0.04070(16) 1.38819(10) 0.0343(3) Uani 1 1 d .
C10 C 0.3394(2) 0.2006(2) 1.30782(13) 0.0205(4) Uani 1 1 d .
C11 C 0.2561(2) 0.0819(2) 1.20885(13) 0.0207(4) Uani 1 1 d .
H11A H 0.1757 -0.0227 1.2041 0.025 Uiso 1 1 calc R
C12 C 0.2892(2) 0.1146(2) 1.11689(14) 0.0210(4) Uani 1 1 d .
C13 C 0.4036(2) 0.2704(2) 1.12385(14) 0.0250(4) Uani 1 1 d .
H13A H 0.4250 0.2950 1.0611 0.030 Uiso 1 1 calc R
C14 C 0.4859(2) 0.3891(2) 1.22194(15) 0.0282(4) Uani 1 1 d .
H14A H 0.5637 0.4950 1.2262 0.034 Uiso 1 1 calc R
C15 C 0.4556(2) 0.3546(2) 1.31424(14) 0.0258(4) Uani 1 1 d .
H15A H 0.5141 0.4359 1.3816 0.031 Uiso 1 1 calc R
C16 C 0.2095(2) -0.0143(2) 1.01120(14) 0.0206(4) Uani 1 1 d .
O17 O 0.16430(16) 0.02364(14) 0.92558(10) 0.0272(3) Uani 1 1 d .
N18 N 0.19756(18) -0.17439(16) 1.01860(11) 0.0223(3) Uani 1 1 d .
H18A H 0.2290 -0.1880 1.0843 0.027 Uiso 1 1 calc R
C19 C 0.1413(2) -0.3203(2) 0.93432(14) 0.0208(4) Uani 1 1 d .
C20 C 0.1759(2) -0.4622(2) 0.96015(14) 0.0239(4) Uani 1 1 d .
H20A H 0.2365 -0.4583 1.0326 0.029 Uiso 1 1 calc R
C21 C 0.1224(2) -0.6087(2) 0.88062(15) 0.0266(4) Uani 1 1 d .
H21A H 0.1459 -0.7066 0.8972 0.032 Uiso 1 1 calc R
C22 C 0.0338(2) -0.6105(2) 0.77624(15) 0.0271(4) Uani 1 1 d .
H22A H -0.0027 -0.7116 0.7213 0.033 Uiso 1 1 calc R
N23 N -0.00282(18) -0.47574(17) 0.74918(12) 0.0266(4) Uani 1 1 d .
C24 C 0.0503(2) -0.3329(2) 0.82715(14) 0.0240(4) Uani 1 1 d .
H24A H 0.0248 -0.2368 0.8086 0.029 Uiso 1 1 calc R
O31 O -0.22722(15) -0.57267(15) 0.53360(10) 0.0309(3) Uani 1 1 d .
H31A H -0.1572 -0.5238 0.5964 0.046 Uiso 1 1 calc R
C32 C -0.1608(3) -0.6900(2) 0.48277(17) 0.0393(5) Uani 1 1 d .
H32A H -0.1887 -0.7940 0.5060 0.059 Uiso 1 1 calc R
H32B H -0.0335 -0.6418 0.5030 0.059 Uiso 1 1 calc R
H32C H -0.2146 -0.7150 0.4043 0.059 Uiso 1 1 calc R

loop_
_atom_site_aniso_label
_atom_site_aniso_U_11
_atom_site_aniso_U_22
_atom_site_aniso_U_33
_atom_site_aniso_U_23
_atom_site_aniso_U_13
_atom_site_aniso_U_12
N1 0.0269(8) 0.0299(8) 0.0187(8) 0.0070(6) 0.0068(7) 0.0097(6)
C2 0.0231(9) 0.0272(9) 0.0212(10) 0.0073(8) 0.0076(8) 0.0077(7)
C3 0.0259(9) 0.0182(8) 0.0166(9) 0.0035(7) 0.0068(7) 0.0062(7)
C4 0.0228(8) 0.0254(9) 0.0199(10) 0.0017(7) 0.0045(7) 0.0075(7)
C5 0.0274(9) 0.0284(9) 0.0217(10) 0.0045(8) 0.0108(8) 0.0077(7)
C6 0.0316(10) 0.0315(10) 0.0196(10) 0.0087(8) 0.0094(8) 0.0111(8)
N7 0.0229(7) 0.0248(7) 0.0155(8) 0.0041(6) 0.0040(6) 0.0011(6)
C8 0.0227(9) 0.0227(9) 0.0180(10) 0.0023(7) 0.0043(7) 0.0050(7)
O9 0.0284(7) 0.0399(8) 0.0211(8) 0.0033(6) 0.0054(6) -0.0053(6)
C10 0.0219(8) 0.0231(9) 0.0153(9) 0.0050(7) 0.0042(7) 0.0077(7)
C11 0.0204(8) 0.0212(8) 0.0198(10) 0.0060(7) 0.0058(7) 0.0065(7)
C12 0.0228(9) 0.0216(8) 0.0178(10) 0.0045(7) 0.0050(7) 0.0083(7)
C13 0.0302(9) 0.0258(9) 0.0185(10) 0.0080(7) 0.0080(8) 0.0069(7)
C14 0.0340(10) 0.0203(9) 0.0248(11) 0.0066(8) 0.0075(8) 0.0017(7)
C15 0.0303(9) 0.0222(9) 0.0182(10) 0.0019(7) 0.0031(8) 0.0052(7)
C16 0.0209(8) 0.0225(9) 0.0190(10) 0.0063(7) 0.0079(7) 0.0060(7)
O17 0.0378(7) 0.0249(6) 0.0178(7) 0.0076(5) 0.0067(6) 0.0098(5)
N18 0.0299(8) 0.0214(7) 0.0133(8) 0.0048(6) 0.0045(6) 0.0070(6)
C19 0.0220(8) 0.0204(8) 0.0192(10) 0.0037(7) 0.0076(7) 0.0054(7)
C20 0.0271(9) 0.0240(9) 0.0195(10) 0.0073(7) 0.0060(8) 0.0074(7)
C21 0.0303(10) 0.0217(9) 0.0274(11) 0.0063(8) 0.0090(8) 0.0085(7)
C22 0.0286(9) 0.0222(9) 0.0256(11) 0.0001(7) 0.0064(8) 0.0068(7)
N23 0.0292(8) 0.0249(8) 0.0212(9) 0.0018(6) 0.0042(7) 0.0084(6)
C24 0.0281(9) 0.0225(9) 0.0198(10) 0.0045(7) 0.0045(8) 0.0096(7)
O31 0.0269(7) 0.0343(7) 0.0237(8) 0.0023(6) 0.0042(6) 0.0049(5)
C32 0.0446(12) 0.0385(11) 0.0333(13) 0.0042(9) 0.0146(10) 0.0124(9)

loop_
_atom_type_symbol
_atom_type_description
_atom_type_scat_dispersion_real
_atom_type_scat_dispersion_imag
_atom_type_scat_source
C C 0.0033 0.0016 'International Tables Vol C Tables 4.2.6.8 and 6.1.1.4'
H H 0.0000 0.0000 'International Tables Vol C Tables 4.2.6.8 and 6.1.1.4'
N N 0.0061 0.0033 'International Tables Vol C Tables 4.2.6.8 and 6.1.1.4'
O O 0.0106 0.0060 'International Tables Vol C Tables 4.2.6.8 and 6.1.1.4'

loop_
_geom_angle_atom_site_label_1
_geom_angle_atom_site_label_2
_geom_angle_atom_site_label_3
_geom_angle
C2 N1 C6 117.07(15)
N1 C2 C3 124.00(16)
C2 C3 C4 117.94(16)
C2 C3 N7 117.89(15)
C4 C3 N7 124.17(15)
C5 C4 C3 118.53(16)
C6 C5 C4 119.23(17)
N1 C6 C5 123.20(17)
C8 N7 C3 125.04(14)
O9 C8 N7 122.83(16)
O9 C8 C10 120.60(16)
N7 C8 C10 116.53(14)
C11 C10 C15 119.46(15)
C11 C10 C8 116.23(14)
C15 C10 C8 124.30(16)
C12 C11 C10 120.77(15)
C11 C12 C13 119.30(16)
C11 C12 C16 121.74(14)
C13 C12 C16 118.94(15)
C14 C13 C12 120.10(16)
C13 C14 C15 120.47(16)
C14 C15 C10 119.88(17)
O17 C16 N18 123.67(16)
O17 C16 C12 121.97(14)
N18 C16 C12 114.32(14)
C16 N18 C19 128.01(14)
C20 C19 C24 117.99(15)
C20 C19 N18 117.58(15)
C24 C19 N18 124.41(14)
C21 C20 C19 119.82(16)
C20 C21 C22 118.65(16)
N23 C22 C21 122.78(16)
C22 N23 C24 118.31(15)
N23 C24 C19 122.45(15)

loop_
_geom_bond_atom_site_label_1
_geom_bond_atom_site_label_2
_geom_bond_distance
N1 C2 1.334(2)
N1 C6 1.338(2)
C2 C3 1.389(2)
C3 C4 1.390(2)
C3 N7 1.409(2)
C4 C5 1.382(2)
C5 C6 1.380(2)
N7 C8 1.360(2)
C8 O9 1.2255(19)
C8 C10 1.497(2)
C10 C11 1.392(2)
C10 C15 1.392(2)
C11 C12 1.389(2)
C12 C13 1.395(2)
C12 C16 1.493(2)
C13 C14 1.383(2)
C14 C15 1.389(2)
C16 O17 1.2250(19)
C16 N18 1.362(2)
N18 C19 1.404(2)
C19 C20 1.387(2)
C19 C24 1.394(2)
C20 C21 1.375(2)
C21 C22 1.381(2)
C22 N23 1.340(2)
N23 C24 1.343(2)
O31 C32 1.428(2)

loop_
_geom_hbond_atom_site_label_D
_geom_hbond_atom_site_label_H
_geom_hbond_atom_site_label_A
_geom_hbond_distance_DH
_geom_hbond_distance_HA
_geom_hbond_distance_DA
_geom_hbond_angle_DHA
_geom_hbond_site_symmetry_A
N7 H7A O31 0.88 2.04 2.8791(18) 159.1 1_666
N18 H18A N1 0.88 2.14 2.932(2) 148.9 2_658
O31 H31A N23 0.84 2.00 2.8129(19) 163.4 .

loop_
_cod_related_entry_id
_cod_related_entry_database
_cod_related_entry_code
1 ChemSpider 30661193
